data_7204265
loop_
_publ_author_name
'Yen-Ling Tan'
'Andrew J. P. White'
'David A. Widdowson'
'Ren\'e Wilhelm'
'David J. Williams'

_publ_section_title
;
 Dilithiation of arenetricarbonylchromium(0) complexes with
 enantioselective quench: application to chiral biaryl synthesis
;
_journal_issue 24
_journal_name_full 'J. Chem. Soc., Perkin Trans. 1'
_journal_page_first 3269
_journal_page_last 3280
_journal_paper_doi 10.1039/b108807f
_journal_year 2001
_chemical_formula_sum 'C9 H11 B O4'
_chemical_formula_weight 193.99
_chemical_name_systematic
; 
? 
;
_space_group_IT_number 2
_symmetry_cell_setting triclinic
_symmetry_space_group_name_Hall '-P 1'
_symmetry_space_group_name_H-M 'P -1'
_atom_sites_solution_hydrogens geom
_atom_sites_solution_primary direct
_atom_sites_solution_secondary difmap
_audit_creation_method SHELXL
_cell_angle_alpha 109.348(7)
_cell_angle_beta 98.654(14)
_cell_angle_gamma 95.745(12)
_cell_formula_units_Z 2
_cell_length_a 5.666(2)
_cell_length_b 8.4652(10)
_cell_length_c 10.4672(9)
_cell_measurement_reflns_used 28
_cell_measurement_temperature 293(2)
_cell_measurement_theta_max 55.40
_cell_measurement_theta_min 9.15
_cell_volume 462.21(18)
_computing_cell_refinement 'Siemens XSCANS'
_computing_data_collection 'Siemens XSCANS'
_computing_data_reduction 'Siemens SHELXTL'
_computing_molecular_graphics 'Siemens SHELXTL'
_computing_publication_material 'Siemens SHELXTL'
_computing_structure_refinement 'SHELXL-93 (Sheldrick, 1993)'
_computing_structure_solution 'SHELXS-86 (Sheldrick, 1990)'
_diffrn_ambient_temperature 293(2)
_diffrn_measurement_device 'Siemens P4/RA'
_diffrn_measurement_method '\w scans'
_diffrn_radiation_monochromator graphite
_diffrn_radiation_source 'fine-focus sealed tube'
_diffrn_radiation_type CuK\a
_diffrn_radiation_wavelength 1.54178
_diffrn_reflns_av_R_equivalents 0.0147
_diffrn_reflns_av_sigmaI/netI 0.0135
_diffrn_reflns_limit_h_max 6
_diffrn_reflns_limit_h_min 0
_diffrn_reflns_limit_k_max 9
_diffrn_reflns_limit_k_min -9
_diffrn_reflns_limit_l_max 12
_diffrn_reflns_limit_l_min -12
_diffrn_reflns_number 1662
_diffrn_reflns_theta_max 63.84
_diffrn_reflns_theta_min 4.57
_diffrn_standards_interval_count 97
_diffrn_standards_number 3
_exptl_absorpt_coefficient_mu 0.897
_exptl_absorpt_correction_type none
_exptl_crystal_colour Clear
_exptl_crystal_density_diffrn 1.394
_exptl_crystal_description plates
_exptl_crystal_F_000 204
_exptl_crystal_size_max 0.70
_exptl_crystal_size_mid 0.33
_exptl_crystal_size_min 0.13
_refine_diff_density_max 0.202
_refine_diff_density_min -0.171
_refine_diff_density_rms 0.041
_refine_ls_extinction_coef 0.0782(97)
_refine_ls_extinction_expression Fc^*^=kFc[1+0.001xFc^2^\l^3^/sin(2\q)]^-1/4^
_refine_ls_extinction_method SHELXL
_refine_ls_goodness_of_fit_all 1.077
_refine_ls_goodness_of_fit_obs 1.097
_refine_ls_matrix_type full
_refine_ls_number_parameters 132
_refine_ls_number_reflns 1449
_refine_ls_number_restraints 1
_refine_ls_restrained_S_all 1.107
_refine_ls_restrained_S_obs 1.096
_refine_ls_R_factor_all 0.0482
_refine_ls_R_factor_obs 0.0429
_refine_ls_shift/esd_max 0.001
_refine_ls_shift/esd_mean 0.000
_refine_ls_structure_factor_coef Fsqd
_refine_ls_weighting_details 'w=1/[\s^2^(Fo^2^)+(0.0750P)^2^+0.0839P] where P=(Fo^2^+2Fc^2^)/3'
_refine_ls_weighting_scheme calc
_refine_ls_wR_factor_all 0.1225
_refine_ls_wR_factor_obs 0.1153
_reflns_number_observed 1356
_reflns_number_total 1493
_reflns_observed_criterion >2sigma(I)
_cod_data_source_file b108807f.txt
_cod_data_source_block dw9902
_cod_depositor_comments
;
The following automatic conversions were performed:
'_symmetry_cell_setting' value 'Triclinic' changed to 'triclinic'
according to '/home/saulius/struct/CIF-dictionaries/cif_core.dic'
dictionary named 'cif_core.dic' version 2.4.1 from 2010-06-29.

Automatic conversion script
Id: cif_fix_enum 1527 2010-12-29 10:47:43Z saulius 

The following automatic conversions were performed:

'_refine_ls_weighting_scheme' value 'calc
w=1/[\s^2^(Fo^2^)+(0.0750P)^2^+0.0839P] where P=(Fo^2^+2Fc^2^)/3' was
changed to 'calc'. New tag '_refine_ls_weighting_details' was
created. The value of the new tag was set to
'w=1/[\s^2^(Fo^2^)+(0.0750P)^2^+0.0839P] where P=(Fo^2^+2Fc^2^)/3'.

Automatic conversion script
Id: cif_fix_values 3143 2015-03-26 13:38:13Z robertas 
;
_cod_original_cell_volume 462.23(15)
_cod_original_sg_symbol_H-M P-1
_cod_database_code 7204265

loop_
_symmetry_equiv_pos_as_xyz
'x, y, z'
'-x, -y, -z'

loop_
_atom_site_aniso_label
_atom_site_aniso_U_11
_atom_site_aniso_U_22
_atom_site_aniso_U_33
_atom_site_aniso_U_23
_atom_site_aniso_U_13
_atom_site_aniso_U_12
O1 0.0531(8) 0.0572(8) 0.0713(9) 0.0419(7) -0.0126(6) -0.0052(6)
B1 0.0406(9) 0.0424(10) 0.0416(9) 0.0194(7) -0.0003(7) 0.0073(8)
O2 0.0436(7) 0.0469(7) 0.0484(7) 0.0272(5) -0.0052(5) 0.0046(5)
C3 0.0378(8) 0.0462(9) 0.0420(8) 0.0221(7) -0.0017(6) 0.0050(7)
C4 0.0373(8) 0.0418(8) 0.0339(8) 0.0158(6) 0.0018(6) 0.0081(6)
C5 0.0392(8) 0.0437(9) 0.0401(8) 0.0173(7) 0.0008(6) 0.0021(7)
C6 0.0486(9) 0.0401(8) 0.0397(8) 0.0199(7) 0.0049(7) 0.0078(7)
C7 0.0450(9) 0.0460(9) 0.0374(8) 0.0203(7) -0.0027(7) 0.0100(7)
C8 0.0364(8) 0.0397(8) 0.0344(8) 0.0134(6) 0.0004(6) 0.0054(6)
C9 0.0378(8) 0.0397(8) 0.0355(8) 0.0155(6) 0.0023(6) 0.0084(7)
O10 0.0645(8) 0.0524(8) 0.0596(8) 0.0363(6) -0.0038(6) -0.0019(6)
C10 0.0691(13) 0.0499(11) 0.0640(12) 0.0289(9) 0.0068(9) -0.0056(9)
O11 0.0414(7) 0.0524(7) 0.0489(7) 0.0245(5) -0.0083(5) 0.0000(5)
C11 0.0429(9) 0.0629(11) 0.0471(10) 0.0208(8) -0.0087(7) 0.0044(8)

loop_
_atom_site_label
_atom_site_type_symbol
_atom_site_fract_x
_atom_site_fract_y
_atom_site_fract_z
_atom_site_U_iso_or_equiv
_atom_site_thermal_displace_type
_atom_site_occupancy
_atom_site_calc_flag
_atom_site_refinement_flags
_atom_site_disorder_group
O1 O -0.2885(2) -0.0040(2) 0.86574(14) 0.0594(4) Uani 1 d D .
H1 H -0.2395(53) -0.0667(33) 0.9156(27) 0.105(9) Uiso 1 d D .
B1 B -0.1256(3) 0.1260(2) 0.8731(2) 0.0413(4) Uani 1 d . .
O2 O 0.0992(2) 0.16826(14) 0.96039(11) 0.0454(4) Uani 1 d . .
C3 C 0.2362(3) 0.3145(2) 0.9505(2) 0.0415(4) Uani 1 d . .
H3A H 0.3840(3) 0.2867(2) 0.9186(2) 0.050 Uiso 1 calc R .
H3B H 0.2780(3) 0.4054(2) 1.0397(2) 0.050 Uiso 1 calc R .
C4 C 0.0748(3) 0.3666(2) 0.84804(15) 0.0375(4) Uani 1 d . .
C5 C 0.1293(3) 0.5042(2) 0.8080(2) 0.0414(4) Uani 1 d . .
H5A H 0.2760(3) 0.5773(2) 0.8448(2) 0.050 Uiso 1 calc R .
C6 C -0.0446(3) 0.5282(2) 0.7105(2) 0.0417(4) Uani 1 d . .
C7 C -0.2645(3) 0.4166(2) 0.6549(2) 0.0424(4) Uani 1 d . .
H7A H -0.3782(3) 0.4342(2) 0.5891(2) 0.051 Uiso 1 calc R .
C8 C -0.3133(3) 0.2810(2) 0.69708(15) 0.0375(4) Uani 1 d . .
C9 C -0.1416(3) 0.2546(2) 0.79707(15) 0.0375(4) Uani 1 d . .
O10 O -0.0187(2) 0.6570(2) 0.66094(13) 0.0572(4) Uani 1 d . .
C10 C 0.1995(4) 0.7756(2) 0.7140(2) 0.0605(5) Uani 1 d . .
H10A H 0.1955(4) 0.8597(2) 0.6710(2) 0.091 Uiso 1 calc R .
H10B H 0.3343(4) 0.7175(2) 0.6947(2) 0.091 Uiso 1 calc R .
H10C H 0.2162(4) 0.8296(2) 0.8120(2) 0.091 Uiso 1 calc R .
O11 O -0.5213(2) 0.16673(14) 0.64881(12) 0.0483(4) Uani 1 d . .
C11 C -0.6897(3) 0.1765(2) 0.5366(2) 0.0529(5) Uani 1 d . .
H11A H -0.8275(3) 0.0892(2) 0.5129(2) 0.079 Uiso 1 calc R .
H11B H -0.6137(3) 0.1613(2) 0.4582(2) 0.079 Uiso 1 calc R .
H11C H -0.7410(3) 0.2855(2) 0.5632(2) 0.079 Uiso 1 calc R .

loop_
_atom_type_symbol
_atom_type_description
_atom_type_scat_dispersion_real
_atom_type_scat_dispersion_imag
_atom_type_scat_source
C C 0.0181 0.0091 'International Tables Vol C Tables 4.2.6.8 and 6.1.1.4'
H H 0.0000 0.0000 'International Tables Vol C Tables 4.2.6.8 and 6.1.1.4'
B B 0.0090 0.0039 'International Tables Vol C Tables 4.2.6.8 and 6.1.1.4'
O O 0.0492 0.0322 'International Tables Vol C Tables 4.2.6.8 and 6.1.1.4'

loop_
_geom_angle_atom_site_label_1
_geom_angle_atom_site_label_2
_geom_angle_atom_site_label_3
_geom_angle
_geom_angle_site_symmetry_1
_geom_angle_site_symmetry_3
_geom_angle_publ_flag
O1 B1 O2 121.93(15) . . ?
O1 B1 C9 130.20(15) . . ?
O2 B1 C9 107.86(14) . . ?
B1 O2 C3 110.62(12) . . ?
O2 C3 C4 105.84(12) . . ?
C5 C4 C9 123.74(14) . . ?
C5 C4 C3 126.40(14) . . ?
C9 C4 C3 109.86(14) . . ?
C4 C5 C6 117.08(15) . . ?
O10 C6 C5 124.2(2) . . ?
O10 C6 C7 114.73(14) . . ?
C5 C6 C7 121.07(15) . . ?
C8 C7 C6 120.38(14) . . ?
O11 C8 C7 124.35(14) . . ?
O11 C8 C9 115.79(13) . . ?
C7 C8 C9 119.85(15) . . ?
C4 C9 C8 117.87(14) . . ?
C4 C9 B1 105.78(13) . . ?
C8 C9 B1 136.35(15) . . ?
C6 O10 C10 117.59(14) . . ?
C8 O11 C11 118.01(13) . . ?

loop_
_geom_bond_atom_site_label_1
_geom_bond_atom_site_label_2
_geom_bond_distance
_geom_bond_site_symmetry_2
_geom_bond_publ_flag
O1 B1 1.337(2) . ?
B1 O2 1.388(2) . ?
B1 C9 1.548(2) . ?
O2 C3 1.436(2) . ?
C3 C4 1.511(2) . ?
C4 C5 1.385(2) . ?
C4 C9 1.387(2) . ?
C5 C6 1.389(2) . ?
C6 O10 1.359(2) . ?
C6 C7 1.402(2) . ?
C7 C8 1.378(2) . ?
C8 O11 1.360(2) . ?
C8 C9 1.409(2) . ?
O10 C10 1.422(2) . ?
O11 C11 1.428(2) . ?

loop_
_cod_related_entry_id
_cod_related_entry_database
_cod_related_entry_code
1 ChemSpider 4401546
